data_7206418
loop_
_publ_author_name
'Berg, Nelly'
'Jones, Leigh F.'

_publ_section_title
;
 A series of alternating Na+/M3+ (M = Mn, Fe) covalent and ionic chains
;
_journal_issue 17
_journal_name_full CrystEngComm
_journal_page_first 5510
_journal_paper_doi 10.1039/c1ce05406f
_journal_volume 13
_journal_year 2011
_chemical_formula_sum 'C52 H46 Mn N4 Na O9'
_chemical_formula_weight 948.86
_chemical_name_common (Na(biphenH2)(EtOH)2(H2O))(Mn(biphen)2(4-cnp)2)
_chemical_name_systematic
;
?
;
_space_group_IT_number 14
_symmetry_cell_setting monoclinic
_symmetry_space_group_name_Hall '-P 2yn'
_symmetry_space_group_name_H-M 'P 1 21/n 1'
_atom_sites_solution_hydrogens geom
_atom_sites_solution_primary direct
_atom_sites_solution_secondary difmap
_audit_creation_method SHELXL-97
_cell_angle_alpha 90.00
_cell_angle_beta 99.53(3)
_cell_angle_gamma 90.00
_cell_formula_units_Z 4
_cell_length_a 10.377(2)
_cell_length_b 21.331(4)
_cell_length_c 23.121(5)
_cell_measurement_reflns_used 8021
_cell_measurement_temperature 150(2)
_cell_measurement_theta_max 25.35
_cell_measurement_theta_min 2.8806
_cell_volume 5047.2(18)
_computing_cell_refinement
;
CrysAlisPro, Oxford Diffraction Ltd.,
Version 1.171.34.9 (release 08-12-2009 CrysAlis171 .NET)
(compiled Dec 8 2009,17:31:18)
;
_computing_data_collection
;
CrysAlisPro, Oxford Diffraction Ltd.,
Version 1.171.34.9 (release 08-12-2009 CrysAlis171 .NET)
(compiled Dec 8 2009,17:31:18)
;
_computing_data_reduction
;
CrysAlisPro, Oxford Diffraction Ltd.,
Version 1.171.34.9 (release 08-12-2009 CrysAlis171 .NET)
(compiled Dec 8 2009,17:31:18)
;
_computing_molecular_graphics 'ORTEX (P.McArdle, 1995)'
_computing_publication_material 'SHELXL-97/2 (Sheldrick,1997)'
_computing_structure_refinement 'SHELXL-97 (Sheldrick, 1997)'
_computing_structure_solution 'SHELXS-97 (Sheldrick, 1990)'
_diffrn_ambient_temperature 150(2)
_diffrn_detector_area_resol_mean 16.1048
_diffrn_measured_fraction_theta_full 0.998
_diffrn_measured_fraction_theta_max 0.998
_diffrn_measurement_details
;
1 omega -25.00 22.00 1.0000 90.0000
omega____ theta____ kappa____ phi______ frames
- -17.3903 -96.0000 -114.0000 47
2 omega -35.00 92.00 1.0000 90.0000
omega____ theta____ kappa____ phi______ frames
- 19.7341 0.0000 -180.0000 127
3 omega -5.00 42.00 1.0000 90.0000
omega____ theta____ kappa____ phi______ frames
- 19.7341 -77.0000 150.0000 47
;
_diffrn_measurement_device_type 'Xcalibur, Sapphire3'
_diffrn_measurement_method '\w scans'
_diffrn_orient_matrix_UB_11 -0.0375522000
_diffrn_orient_matrix_UB_12 0.0158021000
_diffrn_orient_matrix_UB_13 -0.0240993000
_diffrn_orient_matrix_UB_21 -0.0035155000
_diffrn_orient_matrix_UB_22 0.0267956000
_diffrn_orient_matrix_UB_23 0.0178368000
_diffrn_orient_matrix_UB_31 0.0580870000
_diffrn_orient_matrix_UB_32 0.0118020000
_diffrn_orient_matrix_UB_33 -0.0083238000
_diffrn_radiation_monochromator graphite
_diffrn_radiation_source 'Enhance (Mo) X-ray Source'
_diffrn_radiation_type 'Mo K\a'
_diffrn_radiation_wavelength 0.7107
_diffrn_reflns_av_R_equivalents 0.0424
_diffrn_reflns_limit_h_max 13
_diffrn_reflns_limit_h_min -14
_diffrn_reflns_limit_k_max 21
_diffrn_reflns_limit_k_min -28
_diffrn_reflns_limit_l_max 30
_diffrn_reflns_limit_l_min -31
_diffrn_reflns_number 23519
_diffrn_reflns_theta_full 25.35
_diffrn_reflns_theta_max 25.35
_diffrn_reflns_theta_min 2.8806
_exptl_absorpt_coefficient_mu 0.328
_exptl_absorpt_correction_T_max 1.00000
_exptl_absorpt_correction_T_min 0.97503
_exptl_absorpt_correction_type multi-scan
_exptl_absorpt_process_details
;
CrysAlisPro, Oxford Diffraction Ltd.,
Version 1.171.34.9 (release 08-12-2009 CrysAlis171 .NET)
(compiled Dec 8 2009,17:31:18)
Empirical absorption correction using spherical harmonics,
implemented in SCALE3 ABSPACK scaling algorithm.
;
_exptl_crystal_colour Brown
_exptl_crystal_density_diffrn 1.249
_exptl_crystal_density_method 'not measured'
_exptl_crystal_description Parallelepiped
_exptl_crystal_F_000 1976
_exptl_crystal_size_max 0.25
_exptl_crystal_size_mid 0.15
_exptl_crystal_size_min 0.10
_refine_diff_density_max 2.130
_refine_diff_density_min -0.313
_refine_diff_density_rms 0.113
_refine_ls_extinction_method none
_refine_ls_goodness_of_fit_ref 1.059
_refine_ls_hydrogen_treatment mixed
_refine_ls_matrix_type full
_refine_ls_number_parameters 622
_refine_ls_number_reflns 9233
_refine_ls_number_restraints 4
_refine_ls_restrained_S_all 1.058
_refine_ls_R_factor_all 0.1069
_refine_ls_R_factor_gt 0.0725
_refine_ls_shift/su_max 0.000
_refine_ls_shift/su_mean 0.000
_refine_ls_structure_factor_coef Fsqd
_refine_ls_weighting_details 'calc w=1/[\s^2^(Fo^2^)+(0.1682P)^2^+1.6381P] where P=(Fo^2^+2Fc^2^)/3'
_refine_ls_weighting_scheme calc
_refine_ls_wR_factor_gt 0.2473
_refine_ls_wR_factor_ref 0.2652
_reflns_number_gt 5854
_reflns_number_total 9233
_reflns_threshold_expression >2sigma(I)
_cod_data_source_file c1ce05406f.txt
_cod_data_source_block p21n
_cod_depositor_comments
;
The following automatic conversions were performed:

'_symmetry_cell_setting' value 'Monoclinic' changed to 'monoclinic'
according to /home/saulius/struct/CIF-dictionaries/cif_core.dic
dictionary named 'cif_core.dic' version 2.4.1 from 2010-06-29.

Automatic conversion script
Id: cif_fix_values 1715 2011-07-08 13:25:40Z adriana 
;
_cod_original_cell_volume 5047.4(18)
_cod_original_sg_symbol_H-M P21/n
_cod_database_code 7206418

loop_
_symmetry_equiv_pos_as_xyz
'x, y, z'
'-x+1/2, y+1/2, -z+1/2'
'-x, -y, -z'
'x-1/2, -y-1/2, z-1/2'

loop_
_atom_site_label
_atom_site_type_symbol
_atom_site_fract_x
_atom_site_fract_y
_atom_site_fract_z
_atom_site_U_iso_or_equiv
_atom_site_adp_type
_atom_site_occupancy
_atom_site_symmetry_multiplicity
_atom_site_calc_flag
_atom_site_refinement_flags
Mn1 Mn 0.88092(6) 0.22134(3) 0.80537(3) 0.0226(2) Uani 1 1 d .
Na1 Na 1.36764(18) 0.19641(11) 0.77257(9) 0.0393(5) Uani 1 1 d .
N1 N 0.7689(6) 0.0233(3) 0.5221(2) 0.0548(14) Uani 1 1 d .
N2 N 0.8430(4) 0.16244(18) 0.71723(17) 0.0252(9) Uani 1 1 d .
N3 N 0.9186(4) 0.28006(19) 0.89367(18) 0.0276(9) Uani 1 1 d .
N4 N 0.9922(5) 0.4034(3) 1.0973(3) 0.0600(16) Uani 1 1 d .
O1 O 0.7278(3) 0.27172(16) 0.77919(14) 0.0268(8) Uani 1 1 d .
O2 O 0.9866(3) 0.27781(15) 0.77058(15) 0.0254(7) Uani 1 1 d .
O3 O 1.0341(3) 0.17115(15) 0.83282(15) 0.0273(8) Uani 1 1 d .
O4 O 0.7739(3) 0.16437(16) 0.83822(14) 0.0279(8) Uani 1 1 d .
O5 O 1.5231(3) 0.26040(16) 0.83087(15) 0.0295(8) Uani 1 1 d D
O6 O 1.2657(3) 0.22001(17) 0.85245(15) 0.0329(8) Uani 1 1 d D
O7 O 1.2138(4) 0.2663(2) 0.7250(2) 0.0603(13) Uani 1 1 d D
O8 O 1.3200(4) 0.1416(2) 0.6842(2) 0.0595(12) Uani 1 1 d D
O9 O 1.5288(4) 0.1207(2) 0.7929(2) 0.0603(13) Uani 1 1 d .
C1 C 0.7008(4) 0.2948(2) 0.7244(2) 0.0241(10) Uani 1 1 d .
C2 C 0.5989(4) 0.2689(2) 0.6848(2) 0.0290(11) Uani 1 1 d .
H2 H 0.5511 0.2344 0.6963 0.035 Uiso 1 1 calc R
C3 C 0.5668(5) 0.2935(3) 0.6282(2) 0.0343(12) Uani 1 1 d .
H3 H 0.4956 0.2763 0.6018 0.041 Uiso 1 1 calc R
C4 C 0.6363(5) 0.3416(3) 0.6105(2) 0.0386(13) Uani 1 1 d .
H4 H 0.6153 0.3574 0.5717 0.046 Uiso 1 1 calc R
C5 C 0.7384(5) 0.3678(3) 0.6497(2) 0.0346(12) Uani 1 1 d .
H5 H 0.7870 0.4014 0.6370 0.042 Uiso 1 1 calc R
C6 C 0.7710(4) 0.3459(2) 0.7069(2) 0.0266(11) Uani 1 1 d .
C7 C 0.8766(5) 0.3759(2) 0.7488(2) 0.0313(12) Uani 1 1 d .
C8 C 0.8761(6) 0.4411(3) 0.7562(3) 0.0528(17) Uani 1 1 d .
H8 H 0.8064 0.4653 0.7356 0.063 Uiso 1 1 calc R
C9 C 0.9776(6) 0.4711(3) 0.7938(4) 0.068(2) Uani 1 1 d .
H9 H 0.9778 0.5154 0.7981 0.081 Uiso 1 1 calc R
C10 C 1.0769(6) 0.4355(3) 0.8244(3) 0.060(2) Uani 1 1 d .
H10 H 1.1447 0.4554 0.8506 0.072 Uiso 1 1 calc R
C11 C 1.0791(5) 0.3698(3) 0.8174(3) 0.0380(13) Uani 1 1 d .
H11 H 1.1488 0.3459 0.8382 0.046 Uiso 1 1 calc R
C12 C 0.9792(4) 0.3403(2) 0.7799(2) 0.0265(11) Uani 1 1 d .
C13 C 0.8052(4) 0.1461(2) 0.8949(2) 0.0279(11) Uani 1 1 d .
C14 C 0.7354(5) 0.1700(3) 0.9363(2) 0.0366(13) Uani 1 1 d .
H14 H 0.6677 0.1996 0.9248 0.044 Uiso 1 1 calc R
C15 C 0.7641(6) 0.1507(3) 0.9942(2) 0.0461(15) Uani 1 1 d .
H15 H 0.7158 0.1674 1.0222 0.055 Uiso 1 1 calc R
C16 C 0.8608(6) 0.1082(3) 1.0116(3) 0.0516(17) Uani 1 1 d .
H16 H 0.8812 0.0962 1.0517 0.062 Uiso 1 1 calc R
C17 C 0.9295(5) 0.0824(3) 0.9707(2) 0.0392(13) Uani 1 1 d .
H17 H 0.9952 0.0520 0.9828 0.047 Uiso 1 1 calc R
C18 C 0.9030(5) 0.1008(2) 0.9117(2) 0.0313(11) Uani 1 1 d .
C19 C 0.9720(4) 0.0717(2) 0.8674(2) 0.0279(11) Uani 1 1 d .
C20 C 0.9743(5) 0.0065(3) 0.8625(3) 0.0388(13) Uani 1 1 d .
H20 H 0.9313 -0.0184 0.8875 0.047 Uiso 1 1 calc R
C21 C 1.0379(6) -0.0225(3) 0.8218(3) 0.0473(15) Uani 1 1 d .
H21 H 1.0362 -0.0669 0.8182 0.057 Uiso 1 1 calc R
C22 C 1.1035(6) 0.0129(3) 0.7867(3) 0.0454(15) Uani 1 1 d .
H22 H 1.1510 -0.0070 0.7601 0.055 Uiso 1 1 calc R
C23 C 1.1005(5) 0.0784(3) 0.7900(2) 0.0354(12) Uani 1 1 d .
H23 H 1.1445 0.1029 0.7651 0.042 Uiso 1 1 calc R
C24 C 1.0338(4) 0.1075(2) 0.8295(2) 0.0261(11) Uani 1 1 d .
C25 C 0.7851(5) 0.0534(3) 0.5633(2) 0.0373(13) Uani 1 1 d .
C26 C 0.8062(4) 0.0910(2) 0.6158(2) 0.0272(11) Uani 1 1 d .
C27 C 0.8473(5) 0.1526(2) 0.6147(2) 0.0295(11) Uani 1 1 d .
H27 H 0.8628 0.1713 0.5791 0.035 Uiso 1 1 calc R
C28 C 0.8652(4) 0.1865(2) 0.6665(2) 0.0286(11) Uani 1 1 d .
H28 H 0.8946 0.2286 0.6660 0.034 Uiso 1 1 calc R
C29 C 0.8030(4) 0.1029(2) 0.7174(2) 0.0274(11) Uani 1 1 d .
H29 H 0.7877 0.0853 0.7534 0.033 Uiso 1 1 calc R
C30 C 0.7829(5) 0.0656(2) 0.6679(2) 0.0294(11) Uani 1 1 d .
H30 H 0.7537 0.0235 0.6697 0.035 Uiso 1 1 calc R
C31 C 0.9794(5) 0.3796(3) 1.0531(3) 0.0448(15) Uani 1 1 d .
C32 C 0.9618(5) 0.3457(3) 0.9976(2) 0.0372(13) Uani 1 1 d .
C33 C 0.8651(5) 0.3651(3) 0.9517(2) 0.0368(13) Uani 1 1 d .
H33 H 0.8118 0.4005 0.9558 0.044 Uiso 1 1 calc R
C34 C 0.8494(5) 0.3316(3) 0.9008(2) 0.0338(12) Uani 1 1 d .
H34 H 0.7864 0.3456 0.8688 0.041 Uiso 1 1 calc R
C35 C 1.0086(4) 0.2626(3) 0.9379(2) 0.0303(11) Uani 1 1 d .
H35 H 1.0576 0.2258 0.9335 0.036 Uiso 1 1 calc R
C36 C 1.0357(5) 0.2950(3) 0.9904(2) 0.0336(12) Uani 1 1 d .
H36 H 1.1040 0.2819 1.0206 0.040 Uiso 1 1 calc R
C37 C 1.4950(4) 0.3169(2) 0.8542(2) 0.0280(11) Uani 1 1 d .
C38 C 1.5233(5) 0.3726(3) 0.8296(2) 0.0358(13) Uani 1 1 d .
H38 H 1.5619 0.3726 0.7951 0.043 Uiso 1 1 calc R
C39 C 1.4957(5) 0.4293(3) 0.8549(3) 0.0475(15) Uani 1 1 d .
H39 H 1.5145 0.4679 0.8375 0.057 Uiso 1 1 calc R
C40 C 1.4409(6) 0.4294(3) 0.9055(3) 0.0490(16) Uani 1 1 d .
H40 H 1.4233 0.4678 0.9235 0.059 Uiso 1 1 calc R
C41 C 1.4127(5) 0.3740(3) 0.9290(3) 0.0426(14) Uani 1 1 d .
H41 H 1.3738 0.3746 0.9635 0.051 Uiso 1 1 calc R
C42 C 1.4379(5) 0.3164(2) 0.9053(2) 0.0315(12) Uani 1 1 d .
C43 C 1.4075(5) 0.2580(3) 0.9357(2) 0.0322(12) Uani 1 1 d .
C44 C 1.4625(6) 0.2501(3) 0.9952(2) 0.0475(16) Uani 1 1 d .
H44 H 1.5234 0.2798 1.0142 0.057 Uiso 1 1 calc R
C45 C 1.4273(6) 0.1983(4) 1.0264(3) 0.0575(19) Uani 1 1 d .
H45 H 1.4626 0.1937 1.0668 0.069 Uiso 1 1 calc R
C46 C 1.3433(6) 0.1545(3) 0.9995(3) 0.0509(17) Uani 1 1 d .
H46 H 1.3205 0.1195 1.0210 0.061 Uiso 1 1 calc R
C47 C 1.2911(5) 0.1606(3) 0.9413(3) 0.0416(14) Uani 1 1 d .
H47 H 1.2336 0.1293 0.9227 0.050 Uiso 1 1 calc R
C48 C 1.3210(4) 0.2116(3) 0.9095(2) 0.0311(12) Uani 1 1 d .
C51 C 1.2228(7) 0.1523(4) 0.6330(3) 0.068(2) Uani 1 1 d .
H51A H 1.2631 0.1753 0.6033 0.081 Uiso 1 1 calc R
H51B H 1.1523 0.1789 0.6438 0.081 Uiso 1 1 calc R
C49 C 1.2585(7) 0.3308(4) 0.7082(4) 0.069(2) Uani 1 1 d .
H49A H 1.2669 0.3587 0.7428 0.083 Uiso 1 1 calc R
H49B H 1.3459 0.3270 0.6966 0.083 Uiso 1 1 calc R
C50 C 1.1723(9) 0.3583(5) 0.6619(4) 0.101(3) Uani 1 1 d .
H50A H 1.1550 0.3288 0.6290 0.151 Uiso 1 1 calc R
H50B H 1.2118 0.3965 0.6490 0.151 Uiso 1 1 calc R
H50C H 1.0901 0.3689 0.6752 0.151 Uiso 1 1 calc R
C52 C 1.1667(6) 0.0943(4) 0.6075(4) 0.076(2) Uani 1 1 d .
H52A H 1.2353 0.0688 0.5947 0.114 Uiso 1 1 calc R
H52B H 1.0991 0.1038 0.5738 0.114 Uiso 1 1 calc R
H52C H 1.1278 0.0711 0.6369 0.114 Uiso 1 1 calc R
H6A H 1.1814(15) 0.212(3) 0.846(3) 0.048(18) Uiso 1 1 d D
H5A H 1.585(5) 0.273(3) 0.812(3) 0.07(2) Uiso 1 1 d D
H7A H 1.143(5) 0.268(4) 0.742(3) 0.09(3) Uiso 1 1 d D
H8A H 1.384(5) 0.122(3) 0.672(3) 0.08(2) Uiso 1 1 d D

loop_
_atom_site_aniso_label
_atom_site_aniso_U_11
_atom_site_aniso_U_22
_atom_site_aniso_U_33
_atom_site_aniso_U_23
_atom_site_aniso_U_13
_atom_site_aniso_U_12
Mn1 0.0177(4) 0.0266(4) 0.0238(4) -0.0006(3) 0.0045(3) 0.0007(3)
Na1 0.0272(10) 0.0519(14) 0.0395(13) -0.0072(11) 0.0078(9) -0.0034(9)
N1 0.079(4) 0.050(3) 0.036(3) -0.012(3) 0.014(3) -0.014(3)
N2 0.025(2) 0.025(2) 0.027(2) 0.0010(18) 0.0064(16) -0.0006(16)
N3 0.023(2) 0.031(2) 0.029(2) -0.0012(19) 0.0043(17) 0.0033(17)
N4 0.043(3) 0.084(4) 0.053(3) -0.036(3) 0.008(3) -0.007(3)
O1 0.0183(15) 0.039(2) 0.0235(18) 0.0024(15) 0.0044(13) 0.0038(13)
O2 0.0211(16) 0.0235(18) 0.0330(19) -0.0018(15) 0.0084(14) -0.0007(13)
O3 0.0190(15) 0.0254(18) 0.038(2) -0.0005(15) 0.0051(14) -0.0017(13)
O4 0.0196(16) 0.040(2) 0.0242(18) 0.0053(16) 0.0033(13) -0.0006(14)
O5 0.0245(17) 0.031(2) 0.035(2) -0.0033(16) 0.0121(15) -0.0027(14)
O6 0.0240(18) 0.044(2) 0.031(2) 0.0028(17) 0.0058(15) -0.0061(15)
O7 0.048(3) 0.083(4) 0.054(3) 0.005(3) 0.024(2) 0.023(2)
O8 0.046(3) 0.074(3) 0.053(3) -0.018(2) -0.007(2) 0.014(2)
O9 0.035(2) 0.055(3) 0.086(4) -0.021(3) -0.006(2) 0.0039(19)
C1 0.021(2) 0.031(3) 0.022(2) -0.003(2) 0.0077(18) 0.0046(19)
C2 0.021(2) 0.039(3) 0.028(3) -0.008(2) 0.006(2) -0.003(2)
C3 0.028(3) 0.048(3) 0.026(3) -0.006(2) 0.001(2) -0.001(2)
C4 0.036(3) 0.054(4) 0.026(3) 0.008(3) 0.004(2) 0.011(3)
C5 0.036(3) 0.030(3) 0.039(3) 0.009(2) 0.012(2) 0.003(2)
C6 0.025(2) 0.025(3) 0.030(3) -0.004(2) 0.006(2) 0.0051(19)
C7 0.030(3) 0.024(3) 0.041(3) -0.007(2) 0.007(2) 0.001(2)
C8 0.036(3) 0.032(3) 0.087(5) -0.014(3) -0.001(3) 0.011(2)
C9 0.049(4) 0.028(3) 0.118(7) -0.034(4) -0.010(4) 0.007(3)
C10 0.036(3) 0.050(4) 0.089(5) -0.034(4) -0.006(3) -0.002(3)
C11 0.029(3) 0.034(3) 0.050(4) -0.009(3) 0.002(2) -0.001(2)
C12 0.023(2) 0.023(3) 0.034(3) -0.006(2) 0.006(2) 0.0024(19)
C13 0.021(2) 0.037(3) 0.027(3) 0.004(2) 0.0061(19) -0.004(2)
C14 0.025(3) 0.054(4) 0.031(3) 0.003(3) 0.007(2) 0.005(2)
C15 0.042(3) 0.067(4) 0.031(3) 0.002(3) 0.013(3) 0.009(3)
C16 0.041(3) 0.083(5) 0.029(3) 0.012(3) 0.002(3) 0.000(3)
C17 0.031(3) 0.047(4) 0.039(3) 0.011(3) 0.001(2) 0.002(2)
C18 0.028(3) 0.036(3) 0.029(3) 0.002(2) 0.002(2) -0.007(2)
C19 0.023(2) 0.029(3) 0.030(3) 0.001(2) 0.000(2) -0.0009(19)
C20 0.045(3) 0.027(3) 0.042(3) 0.004(3) 0.000(3) -0.005(2)
C21 0.057(4) 0.023(3) 0.058(4) -0.004(3) 0.000(3) 0.007(3)
C22 0.046(3) 0.039(3) 0.050(4) -0.014(3) 0.007(3) 0.008(3)
C23 0.033(3) 0.036(3) 0.036(3) -0.004(3) 0.004(2) 0.003(2)
C24 0.021(2) 0.025(3) 0.031(3) -0.001(2) -0.0018(19) -0.0001(18)
C25 0.046(3) 0.034(3) 0.034(3) -0.001(3) 0.011(2) -0.008(2)
C26 0.025(2) 0.028(3) 0.030(3) -0.001(2) 0.006(2) 0.0004(19)
C27 0.034(3) 0.030(3) 0.027(3) 0.002(2) 0.013(2) 0.001(2)
C28 0.027(2) 0.025(3) 0.036(3) 0.000(2) 0.009(2) 0.0001(19)
C29 0.023(2) 0.034(3) 0.026(3) 0.005(2) 0.0057(19) 0.000(2)
C30 0.030(3) 0.026(3) 0.032(3) 0.000(2) 0.006(2) -0.001(2)
C31 0.031(3) 0.066(4) 0.037(3) -0.017(3) 0.003(2) -0.005(3)
C32 0.031(3) 0.048(4) 0.033(3) -0.011(3) 0.007(2) -0.010(2)
C33 0.033(3) 0.037(3) 0.041(3) -0.010(3) 0.008(2) 0.007(2)
C34 0.025(2) 0.043(3) 0.031(3) -0.003(3) 0.000(2) 0.006(2)
C35 0.021(2) 0.037(3) 0.033(3) -0.002(2) 0.003(2) 0.003(2)
C36 0.027(3) 0.046(3) 0.026(3) -0.002(2) 0.001(2) 0.003(2)
C37 0.017(2) 0.030(3) 0.036(3) -0.007(2) 0.0010(19) 0.0017(19)
C38 0.027(3) 0.041(3) 0.040(3) 0.001(3) 0.006(2) 0.001(2)
C39 0.036(3) 0.034(3) 0.071(4) 0.002(3) 0.001(3) -0.001(2)
C40 0.045(3) 0.043(4) 0.058(4) -0.020(3) 0.007(3) 0.006(3)
C41 0.039(3) 0.052(4) 0.037(3) -0.016(3) 0.006(2) 0.007(3)
C42 0.023(2) 0.038(3) 0.032(3) -0.008(2) 0.002(2) 0.001(2)
C43 0.025(2) 0.045(3) 0.029(3) -0.003(2) 0.011(2) 0.013(2)
C44 0.040(3) 0.075(5) 0.027(3) -0.005(3) 0.005(2) 0.015(3)
C45 0.052(4) 0.096(6) 0.027(3) 0.015(4) 0.012(3) 0.033(4)
C46 0.039(3) 0.067(4) 0.050(4) 0.020(3) 0.016(3) 0.015(3)
C47 0.030(3) 0.047(4) 0.050(4) 0.014(3) 0.015(2) 0.007(2)
C48 0.019(2) 0.042(3) 0.034(3) 0.002(2) 0.009(2) 0.008(2)
C51 0.054(4) 0.071(5) 0.072(5) -0.025(4) -0.005(3) 0.019(3)
C49 0.050(4) 0.079(6) 0.081(6) -0.001(5) 0.018(4) -0.001(4)
C50 0.086(6) 0.151(10) 0.063(5) 0.027(6) 0.006(5) -0.029(6)
C52 0.038(4) 0.076(5) 0.110(7) -0.033(5) 0.003(4) -0.002(3)

loop_
_atom_type_symbol
_atom_type_description
_atom_type_scat_dispersion_real
_atom_type_scat_dispersion_imag
_atom_type_scat_source
C C 0.0033 0.0016 'International Tables Vol C Tables 4.2.6.8 and 6.1.1.4'
H H 0.0000 0.0000 'International Tables Vol C Tables 4.2.6.8 and 6.1.1.4'
N N 0.0061 0.0033 'International Tables Vol C Tables 4.2.6.8 and 6.1.1.4'
O O 0.0106 0.0060 'International Tables Vol C Tables 4.2.6.8 and 6.1.1.4'
Na Na 0.0362 0.0249 'International Tables Vol C Tables 4.2.6.8 and 6.1.1.4'
Mn Mn 0.3368 0.7283 'International Tables Vol C Tables 4.2.6.8 and 6.1.1.4'

loop_
_geom_angle_atom_site_label_1
_geom_angle_atom_site_label_2
_geom_angle_atom_site_label_3
_geom_angle
O4 Mn1 O2 178.62(15)
O4 Mn1 O1 88.63(14)
O2 Mn1 O1 90.98(14)
O4 Mn1 O3 91.03(14)
O2 Mn1 O3 89.37(13)
O1 Mn1 O3 179.14(14)
O4 Mn1 N2 88.84(14)
O2 Mn1 N2 89.84(14)
O1 Mn1 N2 90.84(14)
O3 Mn1 N2 89.94(14)
O4 Mn1 N3 91.02(14)
O2 Mn1 N3 90.30(14)
O1 Mn1 N3 89.19(14)
O3 Mn1 N3 90.03(14)
N2 Mn1 N3 179.86(15)
O9 Na1 O7 163.67(19)
O9 Na1 O6 113.41(18)
O7 Na1 O6 82.53(15)
O9 Na1 O8 82.52(17)
O7 Na1 O8 82.96(18)
O6 Na1 O8 138.05(17)
O9 Na1 O5 83.39(15)
O7 Na1 O5 104.51(18)
O6 Na1 O5 77.25(13)
O8 Na1 O5 144.64(17)
C28 N2 C29 117.9(4)
C28 N2 Mn1 121.5(3)
C29 N2 Mn1 120.6(3)
C35 N3 C34 117.5(4)
C35 N3 Mn1 120.8(3)
C34 N3 Mn1 121.6(3)
C1 O1 Mn1 122.1(3)
C12 O2 Mn1 120.4(3)
C24 O3 Mn1 122.7(3)
C13 O4 Mn1 120.8(3)
C37 O5 Na1 124.3(3)
C37 O5 H5A 98(4)
Na1 O5 H5A 113(5)
C48 O6 Na1 124.5(3)
C48 O6 H6A 112(4)
Na1 O6 H6A 114(4)
C49 O7 Na1 119.1(4)
C49 O7 H7A 112(5)
Na1 O7 H7A 112(5)
C51 O8 Na1 131.1(4)
C51 O8 H8A 106(5)
Na1 O8 H8A 118(5)
O1 C1 C2 119.4(4)
O1 C1 C6 121.1(4)
C2 C1 C6 119.5(4)
C1 C2 C3 120.2(5)
C1 C2 H2 119.9
C3 C2 H2 119.9
C4 C3 C2 120.7(5)
C4 C3 H3 119.7
C2 C3 H3 119.7
C3 C4 C5 119.6(5)
C3 C4 H4 120.2
C5 C4 H4 120.2
C4 C5 C6 121.5(5)
C4 C5 H5 119.3
C6 C5 H5 119.3
C5 C6 C1 118.5(5)
C5 C6 C7 120.8(5)
C1 C6 C7 120.7(4)
C8 C7 C12 119.4(5)
C8 C7 C6 119.5(5)
C12 C7 C6 121.1(4)
C7 C8 C9 120.7(5)
C7 C8 H8 119.7
C9 C8 H8 119.7
C10 C9 C8 119.2(6)
C10 C9 H9 120.4
C8 C9 H9 120.4
C9 C10 C11 120.8(6)
C9 C10 H10 119.6
C11 C10 H10 119.6
C12 C11 C10 119.9(5)
C12 C11 H11 120.1
C10 C11 H11 120.1
O2 C12 C11 119.3(4)
O2 C12 C7 120.6(4)
C11 C12 C7 119.9(5)
O4 C13 C14 119.5(4)
O4 C13 C18 120.8(4)
C14 C13 C18 119.7(5)
C15 C14 C13 120.3(5)
C15 C14 H14 119.9
C13 C14 H14 119.9
C16 C15 C14 120.8(5)
C16 C15 H15 119.6
C14 C15 H15 119.6
C15 C16 C17 119.9(5)
C15 C16 H16 120.1
C17 C16 H16 120.1
C16 C17 C18 120.8(5)
C16 C17 H17 119.6
C18 C17 H17 119.6
C17 C18 C13 118.5(5)
C17 C18 C19 121.1(5)
C13 C18 C19 120.4(4)
C24 C19 C20 118.5(5)
C24 C19 C18 122.1(5)
C20 C19 C18 119.4(5)
C21 C20 C19 121.2(5)
C21 C20 H20 119.4
C19 C20 H20 119.4
C22 C21 C20 119.9(5)
C22 C21 H21 120.1
C20 C21 H21 120.1
C21 C22 C23 120.0(5)
C21 C22 H22 120.0
C23 C22 H22 120.0
C24 C23 C22 120.2(5)
C24 C23 H23 119.9
C22 C23 H23 119.9
O3 C24 C23 119.2(4)
O3 C24 C19 120.5(4)
C23 C24 C19 120.2(5)
N1 C25 C26 179.4(7)
C30 C26 C27 119.3(5)
C30 C26 C25 119.6(5)
C27 C26 C25 121.1(5)
C26 C27 C28 118.4(5)
C26 C27 H27 120.8
C28 C27 H27 120.8
N2 C28 C27 122.8(5)
N2 C28 H28 118.6
C27 C28 H28 118.6
N2 C29 C30 123.3(4)
N2 C29 H29 118.3
C30 C29 H29 118.3
C26 C30 C29 118.3(5)
C26 C30 H30 120.9
C29 C30 H30 120.9
N4 C31 C32 177.0(7)
C36 C32 C33 119.6(5)
C36 C32 C31 120.9(5)
C33 C32 C31 119.5(5)
C34 C33 C32 118.0(5)
C34 C33 H33 121.0
C32 C33 H33 121.0
N3 C34 C33 123.1(5)
N3 C34 H34 118.4
C33 C34 H34 118.4
N3 C35 C36 123.6(5)
N3 C35 H35 118.2
C36 C35 H35 118.2
C32 C36 C35 118.0(5)
C32 C36 H36 121.0
C35 C36 H36 121.0
C38 C37 O5 121.6(5)
C38 C37 C42 120.4(5)
O5 C37 C42 118.0(4)
C37 C38 C39 120.3(5)
C37 C38 H38 119.9
C39 C38 H38 119.9
C40 C39 C38 119.9(6)
C40 C39 H39 120.1
C38 C39 H39 120.1
C41 C40 C39 119.1(5)
C41 C40 H40 120.5
C39 C40 H40 120.5
C40 C41 C42 123.2(5)
C40 C41 H41 118.4
C42 C41 H41 118.4
C41 C42 C37 117.2(5)
C41 C42 C43 119.1(5)
C37 C42 C43 123.7(4)
C48 C43 C44 117.7(5)
C48 C43 C42 123.8(5)
C44 C43 C42 118.5(5)
C45 C44 C43 119.9(6)
C45 C44 H44 120.1
C43 C44 H44 120.1
C46 C45 C44 120.7(6)
C46 C45 H45 119.7
C44 C45 H45 119.7
C45 C46 C47 120.3(6)
C45 C46 H46 119.8
C47 C46 H46 119.8
C46 C47 C48 120.8(6)
C46 C47 H47 119.6
C48 C47 H47 119.6
O6 C48 C47 121.7(5)
O6 C48 C43 117.6(5)
C47 C48 C43 120.7(5)
O8 C51 C52 112.2(7)
O8 C51 H51A 109.2
C52 C51 H51A 109.2
O8 C51 H51B 109.2
C52 C51 H51B 109.2
H51A C51 H51B 107.9
C50 C49 O7 113.0(7)
C50 C49 H49A 109.0
O7 C49 H49A 109.0
C50 C49 H49B 109.0
O7 C49 H49B 109.0
H49A C49 H49B 107.8
C49 C50 H50A 109.5
C49 C50 H50B 109.5
H50A C50 H50B 109.5
C49 C50 H50C 109.5
H50A C50 H50C 109.5
H50B C50 H50C 109.5
C51 C52 H52A 109.5
C51 C52 H52B 109.5
H52A C52 H52B 109.5
C51 C52 H52C 109.5
H52A C52 H52C 109.5
H52B C52 H52C 109.5

loop_
_geom_bond_atom_site_label_1
_geom_bond_atom_site_label_2
_geom_bond_distance
Mn1 O4 1.888(3)
Mn1 O2 1.896(3)
Mn1 O1 1.930(3)
Mn1 O3 1.935(3)
Mn1 N2 2.371(4)
Mn1 N3 2.372(4)
Na1 O9 2.316(5)
Na1 O7 2.323(5)
Na1 O6 2.330(4)
Na1 O8 2.335(5)
Na1 O5 2.358(4)
N1 C25 1.137(7)
N2 C28 1.334(6)
N2 C29 1.337(6)
N3 C35 1.320(6)
N3 C34 1.339(6)
N4 C31 1.128(7)
O1 C1 1.346(6)
O2 C12 1.354(5)
O3 C24 1.360(6)
O4 C13 1.354(6)
O5 C37 1.372(6)
O5 H5A 0.877(10)
O6 C48 1.359(6)
O6 H6A 0.879(10)
O7 C49 1.524(9)
O7 H7A 0.883(10)
O8 C51 1.441(8)
O8 H8A 0.880(10)
C1 C2 1.394(7)
C1 C6 1.406(7)
C2 C3 1.398(7)
C2 H2 0.9500
C3 C4 1.355(8)
C3 H3 0.9500
C4 C5 1.392(8)
C4 H4 0.9500
C5 C6 1.392(7)
C5 H5 0.9500
C6 C7 1.481(7)
C7 C8 1.402(7)
C7 C12 1.405(7)
C8 C9 1.403(9)
C8 H8 0.9500
C9 C10 1.378(10)
C9 H9 0.9500
C10 C11 1.411(8)
C10 H10 0.9500
C11 C12 1.388(7)
C11 H11 0.9500
C13 C14 1.389(7)
C13 C18 1.408(7)
C14 C15 1.386(8)
C14 H14 0.9500
C15 C16 1.363(8)
C15 H15 0.9500
C16 C17 1.389(8)
C16 H16 0.9500
C17 C18 1.402(7)
C17 H17 0.9500
C18 C19 1.480(7)
C19 C24 1.394(7)
C19 C20 1.397(7)
C20 C21 1.381(8)
C20 H20 0.9500
C21 C22 1.369(9)
C21 H21 0.9500
C22 C23 1.401(8)
C22 H22 0.9500
C23 C24 1.381(7)
C23 H23 0.9500
C25 C26 1.441(8)
C26 C30 1.377(7)
C26 C27 1.384(7)
C27 C28 1.386(7)
C27 H27 0.9500
C28 H28 0.9500
C29 C30 1.382(7)
C29 H29 0.9500
C30 H30 0.9500
C31 C32 1.458(8)
C32 C36 1.352(8)
C32 C33 1.397(8)
C33 C34 1.363(7)
C33 H33 0.9500
C34 H34 0.9500
C35 C36 1.385(7)
C35 H35 0.9500
C36 H36 0.9500
C37 C38 1.370(7)
C37 C42 1.406(7)
C38 C39 1.395(8)
C38 H38 0.9500
C39 C40 1.383(9)
C39 H39 0.9500
C40 C41 1.352(9)
C40 H40 0.9500
C41 C42 1.389(8)
C41 H41 0.9500
C42 C43 1.489(8)
C43 C48 1.403(8)
C43 C44 1.411(8)
C44 C45 1.400(10)
C44 H44 0.9500
C45 C46 1.355(10)
C45 H45 0.9500
C46 C47 1.371(9)
C46 H46 0.9500
C47 C48 1.378(7)
C47 H47 0.9500
C51 C52 1.449(10)
C51 H51A 0.9900
C51 H51B 0.9900
C49 C50 1.405(12)
C49 H49A 0.9900
C49 H49B 0.9900
C50 H50A 0.9800
C50 H50B 0.9800
C50 H50C 0.9800
C52 H52A 0.9800
C52 H52B 0.9800
C52 H52C 0.9800
